data_7249410
loop_
_publ_author_name
'Churakov, Andrei V.'

_publ_section_title
;
 Three peroxomorphic H2O2 adducts of antibiotic furacin: the first cases
 of 2D hydrogen-bonded peroxide layers and concerted flip-flop hydrogen
 disorder of peroxide species
;
_journal_issue 42
_journal_name_full CrystEngComm
_journal_page_first 5996
_journal_page_last 6002
_journal_paper_doi 10.1039/D4CE00822G
_journal_volume 26
_journal_year 2024
_chemical_formula_moiety 'C6 H6 N4 O4, H2 O2'
_chemical_formula_sum 'C6 H8 N4 O6'
_chemical_formula_weight 232.16
_space_group_crystal_system monoclinic
_space_group_IT_number 14
_space_group_name_Hall '-P 2yn'
_space_group_name_H-M_alt 'P 1 21/n 1'
_atom_sites_solution_hydrogens difmap
_atom_sites_solution_primary direct
_atom_sites_solution_secondary difmap
_audit_creation_method SHELXL-2018/3
_audit_update_record
;
2023-07-04 deposited with the CCDC.	2024-10-01 downloaded from the CCDC.
;
_cell_angle_alpha 90
_cell_angle_beta 98.580(1)
_cell_angle_gamma 90
_cell_formula_units_Z 4
_cell_length_a 7.3836(3)
_cell_length_b 8.3568(3)
_cell_length_c 15.1792(5)
_cell_measurement_reflns_used 6448
_cell_measurement_temperature 100(2)
_cell_measurement_theta_max 30.529
_cell_measurement_theta_min 2.714
_cell_volume 926.12(6)
_computing_cell_refinement 'SAINT (Bruker, 2018)'
_computing_data_collection '<i>APEX3</i> (Bruker, 2018)'
_computing_data_reduction 'SAINT (Bruker, 2018)'
_computing_structure_refinement 'SHELXL-2018/3 (Sheldrick, 2018)'
_computing_structure_solution 'SHELXT (Sheldrick, 2016)'
_diffrn_ambient_temperature 100(2)
_diffrn_measured_fraction_theta_full 1.000
_diffrn_measured_fraction_theta_max 1.000
_diffrn_measurement_device_type 'Bruker D8 Venture'
_diffrn_measurement_method \w
_diffrn_radiation_type MoK\a
_diffrn_radiation_wavelength 0.71073
_diffrn_reflns_av_R_equivalents 0.0253
_diffrn_reflns_av_unetI/netI 0.0181
_diffrn_reflns_Laue_measured_fraction_full 1.000
_diffrn_reflns_Laue_measured_fraction_max 1.000
_diffrn_reflns_limit_h_max 9
_diffrn_reflns_limit_h_min -9
_diffrn_reflns_limit_k_max 11
_diffrn_reflns_limit_k_min -10
_diffrn_reflns_limit_l_max 20
_diffrn_reflns_limit_l_min -20
_diffrn_reflns_number 12635
_diffrn_reflns_point_group_measured_fraction_full 1.000
_diffrn_reflns_point_group_measured_fraction_max 1.000
_diffrn_reflns_theta_full 25.242
_diffrn_reflns_theta_max 28.000
_diffrn_reflns_theta_min 2.714
_exptl_absorpt_coefficient_mu 0.150
_exptl_absorpt_correction_type multi-scan
_exptl_absorpt_process_details 'SADABS (Bruker, 2016)'
_exptl_crystal_colour yellow
_exptl_crystal_density_diffrn 1.665
_exptl_crystal_description prism
_exptl_crystal_F_000 480
_exptl_crystal_size_max 0.220
_exptl_crystal_size_mid 0.080
_exptl_crystal_size_min 0.040
_exptl_transmission_factor_max 0.9281
_exptl_transmission_factor_min 0.8937
_refine_diff_density_max 0.345
_refine_diff_density_min -0.213
_refine_diff_density_rms 0.047
_refine_ls_extinction_coef 0.0037(10)
_refine_ls_extinction_expression Fc^*^=kFc[1+0.001xFc^2^\l^3^/sin(2\q)]^-1/4^
_refine_ls_extinction_method 'SHELXL-2018/3 (Sheldrick 2018)'
_refine_ls_goodness_of_fit_ref 1.029
_refine_ls_hydrogen_treatment refall
_refine_ls_matrix_type full
_refine_ls_number_parameters 178
_refine_ls_number_reflns 2228
_refine_ls_number_restraints 0
_refine_ls_restrained_S_all 1.029
_refine_ls_R_factor_all 0.0370
_refine_ls_R_factor_gt 0.0315
_refine_ls_shift/su_max 0.000
_refine_ls_shift/su_mean 0.000
_refine_ls_structure_factor_coef Fsqd
_refine_ls_weighting_details 'w=1/[\s^2^(Fo^2^)+(0.0383P)^2^+0.3966P] where P=(Fo^2^+2Fc^2^)/3'
_refine_ls_weighting_scheme calc
_refine_ls_wR_factor_gt 0.0768
_refine_ls_wR_factor_ref 0.0799
_reflns_Friedel_coverage 0.000
_reflns_number_gt 1987
_reflns_number_total 2228
_reflns_threshold_expression 'I > 2\s(I)'
_cod_data_source_file d4ce00822g3.cif
_cod_data_source_block a1
_cod_depositor_comments 'Adding full bibliography for 7249410--7249412.cif.'
_cod_original_sg_symbol_H-M 'P 21/n'
_cod_database_code 7249410
_shelx_shelxl_version_number 2018/3
_shelx_space_group_comment
;
The symmetry employed for this shelxl refinement is uniquely defined
by the following loop, which should always be used as a source of
symmetry information in preference to the above space-group names.
They are only intended as comments.
;
_shelx_estimated_absorpt_t_min 0.968
_shelx_estimated_absorpt_t_max 0.994

loop_
_space_group_symop_operation_xyz
'x, y, z'
'-x+1/2, y+1/2, -z+1/2'
'-x, -y, -z'
'x-1/2, -y-1/2, z-1/2'

loop_
_atom_site_label
_atom_site_type_symbol
_atom_site_fract_x
_atom_site_fract_y
_atom_site_fract_z
_atom_site_U_iso_or_equiv
_atom_site_adp_type
_atom_site_occupancy
_atom_site_site_symmetry_order
_atom_site_calc_flag
_atom_site_refinement_flags_posn
_atom_site_refinement_flags_adp
_atom_site_refinement_flags_occupancy
_atom_site_disorder_assembly
_atom_site_disorder_group
O1 O 0.70820(12) 0.20900(11) 0.62786(6) 0.0230(2) Uani 1 1 d . . . . .
O2 O 0.53004(11) 0.13041(11) 0.60598(6) 0.0209(2) Uani 1 1 d . . . . .
H1 H 0.747(2) 0.201(2) 0.5781(13) 0.037(5) Uiso 1 1 d . . . . .
H2 H 0.556(2) 0.034(2) 0.6276(11) 0.031(4) Uiso 1 1 d . . . . .
O3 O 0.56307(12) 0.83625(10) 0.67347(5) 0.0203(2) Uani 1 1 d . . . . .
O4 O 0.81027(11) 0.30917(9) 0.43597(5) 0.01407(18) Uani 1 1 d . . . . .
O5 O 0.80393(12) 0.00958(10) 0.47353(5) 0.0198(2) Uani 1 1 d . . . . .
O6 O 0.91583(12) -0.05856(10) 0.35345(6) 0.0213(2) Uani 1 1 d . . . . .
N1 N 0.63447(14) 0.57187(12) 0.68546(7) 0.0170(2) Uani 1 1 d . . . . .
H11 H 0.675(2) 0.487(2) 0.6621(11) 0.028(4) Uiso 1 1 d . . . . .
H12 H 0.626(2) 0.577(2) 0.7410(12) 0.029(4) Uiso 1 1 d . . . . .
N2 N 0.65065(14) 0.71049(12) 0.55524(6) 0.0160(2) Uani 1 1 d . . . . .
H21 H 0.626(2) 0.794(2) 0.5261(11) 0.027(4) Uiso 1 1 d . . . . .
N3 N 0.71400(13) 0.57604(11) 0.51965(6) 0.0141(2) Uani 1 1 d . . . . .
N4 N 0.86373(13) 0.04207(12) 0.40348(6) 0.0157(2) Uani 1 1 d . . . . .
C1 C 0.61340(15) 0.70993(14) 0.64113(7) 0.0146(2) Uani 1 1 d . . . . .
C2 C 0.76173(15) 0.59318(14) 0.44194(7) 0.0149(2) Uani 1 1 d . . . . .
C3 C 0.82424(15) 0.45612(14) 0.39766(7) 0.0141(2) Uani 1 1 d . . . . .
C4 C 0.89460(16) 0.44181(15) 0.31952(7) 0.0163(2) Uani 1 1 d . . . . .
C5 C 0.92530(15) 0.27677(14) 0.30720(7) 0.0161(2) Uani 1 1 d . . . . .
C6 C 0.87206(15) 0.20457(14) 0.37929(7) 0.0148(2) Uani 1 1 d . . . . .
H3 H 0.757(2) 0.6934(18) 0.4109(10) 0.020(4) Uiso 1 1 d . . . . .
H4 H 0.919(2) 0.528(2) 0.2842(10) 0.026(4) Uiso 1 1 d . . . . .
H5 H 0.971(2) 0.2266(19) 0.2594(11) 0.024(4) Uiso 1 1 d . . . . .

loop_
_atom_site_aniso_label
_atom_site_aniso_U_11
_atom_site_aniso_U_22
_atom_site_aniso_U_33
_atom_site_aniso_U_23
_atom_site_aniso_U_13
_atom_site_aniso_U_12
O1 0.0243(5) 0.0275(5) 0.0174(4) -0.0007(4) 0.0042(4) -0.0036(4)
O2 0.0182(4) 0.0227(5) 0.0216(4) 0.0051(4) 0.0028(3) 0.0029(3)
O3 0.0284(5) 0.0172(4) 0.0160(4) -0.0009(3) 0.0059(3) 0.0047(3)
O4 0.0164(4) 0.0141(4) 0.0125(4) 0.0000(3) 0.0048(3) -0.0001(3)
O5 0.0249(4) 0.0201(4) 0.0158(4) 0.0022(3) 0.0078(3) -0.0022(3)
O6 0.0278(5) 0.0183(4) 0.0189(4) -0.0039(3) 0.0068(4) 0.0024(3)
N1 0.0235(5) 0.0168(5) 0.0120(4) 0.0009(4) 0.0065(4) 0.0008(4)
N2 0.0222(5) 0.0133(5) 0.0131(4) 0.0016(4) 0.0043(4) 0.0029(4)
N3 0.0141(4) 0.0149(5) 0.0134(4) -0.0015(3) 0.0021(3) -0.0001(3)
N4 0.0161(5) 0.0173(5) 0.0137(4) -0.0003(4) 0.0023(3) -0.0002(4)
C1 0.0136(5) 0.0172(5) 0.0128(5) -0.0004(4) 0.0014(4) -0.0008(4)
C2 0.0151(5) 0.0161(5) 0.0138(5) 0.0017(4) 0.0023(4) -0.0004(4)
C3 0.0132(5) 0.0161(5) 0.0129(5) 0.0025(4) 0.0015(4) -0.0010(4)
C4 0.0165(5) 0.0189(6) 0.0139(5) 0.0027(4) 0.0037(4) 0.0005(4)
C5 0.0151(5) 0.0205(6) 0.0133(5) -0.0003(4) 0.0042(4) 0.0012(4)
C6 0.0146(5) 0.0177(6) 0.0125(5) -0.0015(4) 0.0031(4) 0.0008(4)

loop_
_atom_type_symbol
_atom_type_description
_atom_type_scat_dispersion_real
_atom_type_scat_dispersion_imag
_atom_type_scat_source
C C 0.0033 0.0016 'International Tables Vol C Tables 4.2.6.8 and 6.1.1.4'
H H 0.0000 0.0000 'International Tables Vol C Tables 4.2.6.8 and 6.1.1.4'
N N 0.0061 0.0033 'International Tables Vol C Tables 4.2.6.8 and 6.1.1.4'
O O 0.0106 0.0060 'International Tables Vol C Tables 4.2.6.8 and 6.1.1.4'

loop_
_geom_angle_atom_site_label_1
_geom_angle_atom_site_label_2
_geom_angle_atom_site_label_3
_geom_angle
_geom_angle_site_symmetry_1
_geom_angle_site_symmetry_3
_geom_angle_publ_flag
O2 O1 H1 99.8(12) . . ?
O1 O2 H2 100.7(11) . . ?
C6 O4 C3 104.81(8) . . ?
C1 N1 H11 121.6(11) . . ?
C1 N1 H12 115.8(11) . . ?
H11 N1 H12 121.6(16) . . ?
N3 N2 C1 120.29(10) . . ?
N3 N2 H21 123.0(11) . . ?
C1 N2 H21 116.6(11) . . ?
C2 N3 N2 115.42(10) . . ?
O6 N4 O5 124.22(10) . . ?
O6 N4 C6 117.83(9) . . ?
O5 N4 C6 117.95(9) . . ?
O3 C1 N1 123.67(10) . . ?
O3 C1 N2 119.08(10) . . ?
N1 C1 N2 117.24(10) . . ?
N3 C2 C3 119.33(10) . . ?
N3 C2 H3 123.5(9) . . ?
C3 C2 H3 117.2(9) . . ?
O4 C3 C4 110.60(10) . . ?
O4 C3 C2 117.77(9) . . ?
C4 C3 C2 131.60(11) . . ?
C3 C4 C5 106.78(10) . . ?
C3 C4 H4 124.3(10) . . ?
C5 C4 H4 128.9(10) . . ?
C6 C5 C4 104.79(10) . . ?
C6 C5 H5 127.1(10) . . ?
C4 C5 H5 128.1(10) . . ?
O4 C6 C5 113.02(10) . . ?
O4 C6 N4 115.13(9) . . ?
C5 C6 N4 131.81(11) . . ?

loop_
_geom_bond_atom_site_label_1
_geom_bond_atom_site_label_2
_geom_bond_distance
_geom_bond_site_symmetry_2
_geom_bond_publ_flag
O1 O2 1.4634(12) . ?
O1 H1 0.849(19) . ?
O2 H2 0.881(19) . ?
O3 C1 1.2441(14) . ?
O4 C6 1.3526(13) . ?
O4 C3 1.3693(13) . ?
O5 N4 1.2407(12) . ?
O6 N4 1.2326(13) . ?
N1 C1 1.3330(15) . ?
N1 H11 0.863(18) . ?
N1 H12 0.856(17) . ?
N2 N3 1.3596(13) . ?
N2 C1 1.3720(14) . ?
N2 H21 0.833(17) . ?
N3 C2 1.2884(14) . ?
N4 C6 1.4104(15) . ?
C2 C3 1.4385(16) . ?
C2 H3 0.960(15) . ?
C3 C4 1.3693(15) . ?
C4 C5 1.4146(17) . ?
C4 H4 0.929(16) . ?
C5 C6 1.3581(16) . ?
C5 H5 0.945(16) . ?

loop_
_geom_hbond_atom_site_label_D
_geom_hbond_atom_site_label_H
_geom_hbond_atom_site_label_A
_geom_hbond_distance_DH
_geom_hbond_distance_HA
_geom_hbond_distance_DA
_geom_hbond_angle_DHA
_geom_hbond_site_symmetry_A
_geom_hbond_publ_flag
O1 H1 O4 0.849(19) 2.449(19) 3.2261(12) 152.5(16) . yes
O1 H1 O5 0.849(19) 2.334(19) 3.0429(13) 141.3(16) . yes
O2 H2 O3 0.881(19) 1.791(19) 2.6603(13) 168.8(16) 1_545 yes
N1 H11 O1 0.863(18) 2.404(18) 3.2246(14) 159.1(15) . yes
N1 H12 O6 0.856(17) 2.477(17) 3.2171(13) 145.2(14) 4_566 yes
N2 H21 O5 0.833(17) 2.433(17) 3.0798(13) 135.1(14) 1_565 yes

loop_
_geom_torsion_atom_site_label_1
_geom_torsion_atom_site_label_2
_geom_torsion_atom_site_label_3
_geom_torsion_atom_site_label_4
_geom_torsion
_geom_torsion_site_symmetry_1
_geom_torsion_site_symmetry_2
_geom_torsion_site_symmetry_3
_geom_torsion_site_symmetry_4
_geom_torsion_publ_flag
C1 N2 N3 C2 -173.46(10) . . . . ?
N3 N2 C1 O3 176.94(10) . . . . ?
N3 N2 C1 N1 -2.81(16) . . . . ?
N2 N3 C2 C3 -177.78(10) . . . . ?
C6 O4 C3 C4 -0.50(12) . . . . ?
C6 O4 C3 C2 177.94(10) . . . . ?
N3 C2 C3 O4 7.37(16) . . . . ?
N3 C2 C3 C4 -174.58(12) . . . . ?
O4 C3 C4 C5 0.56(13) . . . . ?
C2 C3 C4 C5 -177.59(12) . . . . ?
C3 C4 C5 C6 -0.38(13) . . . . ?
C3 O4 C6 C5 0.25(12) . . . . ?
C3 O4 C6 N4 -177.59(9) . . . . ?
C4 C5 C6 O4 0.08(13) . . . . ?
C4 C5 C6 N4 177.46(12) . . . . ?
O6 N4 C6 O4 178.95(9) . . . . ?
O5 N4 C6 O4 -0.81(15) . . . . ?
O6 N4 C6 C5 1.62(18) . . . . ?
O5 N4 C6 C5 -178.15(12) . . . . ?
H1 O1 O2 H2 98.3(17) . . . . ?
